data_2012853
loop_
_publ_author_name
'Linden, Anthony'
'Majchrzak, Agnieszka'
'Cavegn, Jovita'
'Mloston, Grzegorz'
'Heimgartner, Heinz'

_publ_section_title
;
 Four
 bis(1-chloro-2,2,4,4-tetramethyl-3-oxocyclobutan-1-yl)oligosulfanes
;
_journal_issue 8
_journal_name_full 'Acta Crystallographica Section C'
_journal_page_first o480
_journal_page_last o484
_journal_paper_doi 10.1107/S0108270102011319
_journal_volume 58
_journal_year 2002
_chemical_formula_moiety 'C16 H24 Cl2 O2 S6'
_chemical_formula_sum 'C16 H24 Cl2 O2 S6'
_chemical_formula_weight 511.63
_chemical_melting_point .402E-305
_chemical_name_systematic
;
1,6-bis(1-chloro-2,2,4,4-tetramethyl-3-oxocyclobutan-1-yl)hexasulfane
;
_space_group_IT_number 92
_symmetry_cell_setting tetragonal
_symmetry_space_group_name_Hall 'P 4abw 2nw'
_symmetry_space_group_name_H-M 'P 41 21 2'
_atom_sites_solution_hydrogens geom
_atom_sites_solution_primary direct
_atom_sites_solution_secondary difmap
_cell_angle_alpha 90
_cell_angle_beta 90
_cell_angle_gamma 90
_cell_formula_units_Z 4
_cell_length_a 7.14750(10)
_cell_length_b 7.14750(10)
_cell_length_c 46.3268(8)
_cell_measurement_reflns_used 40968
_cell_measurement_temperature 160.0(10)
_cell_measurement_theta_max 27.5
_cell_measurement_theta_min 2.0
_cell_volume 2366.69(6)
_computing_cell_refinement 'DENZO-SMN (Otwinowski & Minor, 1997)'
_computing_data_collection 'COLLECT (Nonius, 2000)'
_computing_data_reduction 'DENZO-SMN and SCALEPACK (Otwinowski & Minor, 1997)'
_computing_molecular_graphics 'ORTEPII (Johnson, 1976)'
_computing_publication_material 'SHELXL97 and PLATON (Spek, 2002)'
_computing_structure_refinement 'SHELXL97 (Sheldrick, 1997)'
_computing_structure_solution 'SIR92 (Altomare et al., 1994)'
_diffrn_ambient_temperature 160.0(10)
_diffrn_detector_area_resol_mean 9
_diffrn_measured_fraction_theta_full 0.999
_diffrn_measured_fraction_theta_max 0.999
_diffrn_measurement_device_type 'Nonius KappaCCD area-detector'
_diffrn_measurement_method '\f and \w scans with \k offsets'
_diffrn_radiation_monochromator 'horizontally mounted graphite crystal'
_diffrn_radiation_source 'Nonius FR591 sealed tube generator'
_diffrn_radiation_type 'Mo K\a'
_diffrn_radiation_wavelength 0.71073
_diffrn_reflns_av_R_equivalents 0.114
_diffrn_reflns_av_sigmaI/netI 0.082
_diffrn_reflns_limit_h_max 8
_diffrn_reflns_limit_h_min -9
_diffrn_reflns_limit_k_max 8
_diffrn_reflns_limit_k_min -9
_diffrn_reflns_limit_l_max 59
_diffrn_reflns_limit_l_min -59
_diffrn_reflns_number 25607
_diffrn_reflns_theta_full 27.49
_diffrn_reflns_theta_max 27.49
_diffrn_reflns_theta_min 2.88
_diffrn_standards_decay_% 0
_diffrn_standards_number 0
_exptl_absorpt_coefficient_mu 0.813
_exptl_absorpt_correction_T_max 0.944
_exptl_absorpt_correction_T_min 0.858
_exptl_absorpt_correction_type numerical
_exptl_absorpt_process_details '(Coppens et al., 1965)'
_exptl_crystal_colour colourless
_exptl_crystal_density_diffrn 1.436
_exptl_crystal_density_meas ?
_exptl_crystal_density_method 'not measured'
_exptl_crystal_description plate
_exptl_crystal_F_000 1064
_exptl_crystal_size_max 0.17
_exptl_crystal_size_mid 0.17
_exptl_crystal_size_min 0.02
_refine_diff_density_max 0.32
_refine_diff_density_min -0.26
_refine_ls_abs_structure_details 'Flack (1983), with 987 Friedel pairs'
_refine_ls_abs_structure_Flack 0.39(13)
_refine_ls_extinction_method none
_refine_ls_goodness_of_fit_ref 1.055
_refine_ls_hydrogen_treatment constr
_refine_ls_matrix_type full
_refine_ls_number_parameters 123
_refine_ls_number_reflns 2715
_refine_ls_number_restraints 0
_refine_ls_restrained_S_all 1.055
_refine_ls_R_factor_all 0.092
_refine_ls_R_factor_gt 0.043
_refine_ls_shift/su_max 0.001
_refine_ls_shift/su_mean 0.000
_refine_ls_structure_factor_coef Fsqd
_refine_ls_weighting_details 'w = 1/[\s^2^(Fo^2^)+(0.0349P)^2^P] where P=(Fo^2^+2Fc^2^)/3'
_refine_ls_weighting_scheme calc
_refine_ls_wR_factor_gt 0.074
_refine_ls_wR_factor_ref 0.085
_reflns_number_gt 1837
_reflns_number_total 2715
_reflns_threshold_expression I>2\s(I)
_cod_data_source_file bm1503.cif
_cod_data_source_block VIII
_cod_depositor_comments
;
The following automatic conversions were performed:

'_exptl_crystal_density_meas' value 'not measured' was changed to '?'
- the value is perceived as not measured.

Automatic conversion script
Id: cif_fix_values 3008 2015-01-20 13:52:24Z robertas 
;
_cod_database_code 2012853
_cod_database_fobs_code 2012853

loop_
_symmetry_equiv_pos_as_xyz
'x, y, z'
'-x, -y, z+1/2'
'-y+1/2, x+1/2, z+1/4'
'y+1/2, -x+1/2, z+3/4'
'y, x, -z'
'-y, -x, -z+1/2'
'-x+1/2, y+1/2, -z+1/4'
'x+1/2, -y+1/2, -z+3/4'

loop_
_atom_site_label
_atom_site_fract_x
_atom_site_fract_y
_atom_site_fract_z
_atom_site_U_iso_or_equiv
_atom_site_adp_type
_atom_site_calc_flag
_atom_site_refinement_flags
_atom_site_occupancy
_atom_site_disorder_assembly
_atom_site_disorder_group
_atom_site_type_symbol
Cl1 0.44896(12) 0.66274(11) 0.030910(17) 0.0413(2) Uani d . 1 . . Cl
S1 0.41877(11) 1.01411(11) 0.062849(17) 0.0328(2) Uani d . 1 . . S
S2 0.47779(11) 1.12866(11) 0.023553(18) 0.0384(2) Uani d . 1 . . S
S3 0.25816(12) 1.05754(13) -0.002948(19) 0.0432(3) Uani d . 1 . . S
O1 0.8364(3) 0.6700(3) 0.11353(5) 0.0534(7) Uani d . 1 . . O
C1 0.5362(4) 0.7885(4) 0.06131(6) 0.0282(7) Uani d . 1 . . C
C2 0.7575(4) 0.7902(5) 0.06458(7) 0.0363(8) Uani d . 1 . . C
C3 0.7287(5) 0.7058(4) 0.09431(7) 0.0380(8) Uani d . 1 . . C
C4 0.5166(4) 0.6817(4) 0.09138(6) 0.0331(8) Uani d . 1 . . C
C5 0.8504(5) 0.9815(5) 0.06595(7) 0.0553(11) Uani d . 1 . . C
H51 0.7917 1.0562 0.0812 0.083 Uiso calc R 1 . . H
H52 0.8354 1.0452 0.0474 0.083 Uiso calc R 1 . . H
H53 0.9839 0.9662 0.0702 0.083 Uiso calc R 1 . . H
C6 0.8623(5) 0.6584(6) 0.04433(8) 0.0722(14) Uani d . 1 . . C
H61 0.9935 0.6498 0.0504 0.108 Uiso calc R 1 . . H
H62 0.8558 0.7067 0.0246 0.108 Uiso calc R 1 . . H
H63 0.8050 0.5339 0.0451 0.108 Uiso calc R 1 . . H
C7 0.4018(5) 0.7746(5) 0.11490(7) 0.0471(9) Uani d . 1 . . C
H71 0.2698 0.7769 0.1092 0.071 Uiso calc R 1 . . H
H72 0.4462 0.9029 0.1178 0.071 Uiso calc R 1 . . H
H73 0.4151 0.7039 0.1329 0.071 Uiso calc R 1 . . H
C8 0.4656(5) 0.4755(4) 0.08875(7) 0.0501(10) Uani d . 1 . . C
H81 0.4841 0.4136 0.1074 0.075 Uiso calc R 1 . . H
H82 0.5456 0.4163 0.0742 0.075 Uiso calc R 1 . . H
H83 0.3343 0.4639 0.0829 0.075 Uiso calc R 1 . . H

loop_
_atom_site_aniso_label
_atom_site_aniso_U_11
_atom_site_aniso_U_22
_atom_site_aniso_U_33
_atom_site_aniso_U_12
_atom_site_aniso_U_13
_atom_site_aniso_U_23
Cl1 0.0553(6) 0.0305(5) 0.0381(5) 0.0022(4) -0.0099(4) -0.0089(4)
S1 0.0366(5) 0.0270(4) 0.0348(4) 0.0036(4) -0.0006(4) -0.0023(4)
S2 0.0416(5) 0.0326(5) 0.0408(5) -0.0020(4) -0.0060(4) 0.0063(4)
S3 0.0484(6) 0.0391(5) 0.0421(5) 0.0084(4) -0.0122(4) -0.0026(4)
O1 0.0576(17) 0.0516(16) 0.0509(15) 0.0030(13) -0.0228(13) 0.0064(13)
C1 0.0337(19) 0.0221(16) 0.0289(16) 0.0002(14) -0.0008(15) -0.0040(13)
C2 0.0263(19) 0.043(2) 0.0393(19) 0.0077(16) -0.0002(16) -0.0013(17)
C3 0.044(2) 0.0243(19) 0.045(2) 0.0043(16) -0.0057(18) -0.0081(16)
C4 0.037(2) 0.0294(18) 0.0326(18) 0.0004(16) -0.0012(15) -0.0008(14)
C5 0.033(2) 0.076(3) 0.057(2) -0.010(2) -0.0059(18) 0.020(2)
C6 0.046(2) 0.113(4) 0.057(3) 0.039(3) 0.003(2) -0.023(3)
C7 0.053(2) 0.051(2) 0.037(2) 0.0050(19) 0.0081(18) 0.0031(18)
C8 0.070(3) 0.0317(19) 0.049(2) -0.0071(19) -0.005(2) 0.0101(17)

loop_
_atom_type_symbol
_atom_type_description
_atom_type_scat_dispersion_real
_atom_type_scat_dispersion_imag
_atom_type_scat_source
C C 0.0033 0.0016
; International Tables for Crystallography (1992).
Vol. C, Tables 4.2.6.8 and 6.1.1.4
;
H H 0.0000 0.0000
; International Tables for Crystallography (1992).
Vol. C, Tables 4.2.6.8 and 6.1.1.4
;
Cl Cl 0.1484 0.1585
; International Tables for Crystallography (1992).
Vol. C, Tables 4.2.6.8 and 6.1.1.4
;
O O 0.0106 0.0060
; International Tables for Crystallography (1992).
Vol. C, Tables 4.2.6.8 and 6.1.1.4
;
S S 0.1246 0.1234
; International Tables for Crystallography (1992).
Vol. C, Tables 4.2.6.8 and 6.1.1.4
;

loop_
_geom_angle_atom_site_label_1
_geom_angle_atom_site_label_2
_geom_angle_atom_site_label_3
_geom_angle_site_symmetry_1
_geom_angle
_geom_angle_publ_flag
C1 S1 S2 . 103.03(10) yes
S1 S2 S3 . 106.00(5) yes
S3 S3 S2 5_465 106.39(5) yes
C2 C1 C4 . 90.5(2) yes
C2 C1 Cl1 . 115.3(2) ?
C4 C1 Cl1 . 114.7(2) ?
C2 C1 S1 . 116.6(2) ?
C4 C1 S1 . 110.5(2) ?
Cl1 C1 S1 . 108.44(15) ?
C3 C2 C5 . 112.2(3) ?
C3 C2 C6 . 112.3(3) ?
C5 C2 C6 . 111.5(3) ?
C1 C2 C3 . 87.0(2) yes
C5 C2 C1 . 116.5(3) ?
C6 C2 C1 . 115.2(3) ?
O1 C3 C2 . 132.0(3) ?
O1 C3 C4 . 132.4(3) ?
C2 C3 C4 . 95.7(3) yes
C7 C4 C8 . 110.6(3) ?
C7 C4 C3 . 115.0(3) ?
C8 C4 C3 . 110.7(3) ?
C7 C4 C1 . 117.7(3) ?
C8 C4 C1 . 114.5(2) ?
C1 C4 C3 . 86.4(2) yes
C2 C5 H51 . 109.5 ?
C2 C5 H52 . 109.5 ?
H51 C5 H52 . 109.5 ?
C2 C5 H53 . 109.5 ?
H51 C5 H53 . 109.5 ?
H52 C5 H53 . 109.5 ?
C2 C6 H61 . 109.5 ?
C2 C6 H62 . 109.5 ?
H61 C6 H62 . 109.5 ?
C2 C6 H63 . 109.5 ?
H61 C6 H63 . 109.5 ?
H62 C6 H63 . 109.5 ?
C4 C7 H71 . 109.5 ?
C4 C7 H72 . 109.5 ?
H71 C7 H72 . 109.5 ?
C4 C7 H73 . 109.5 ?
H71 C7 H73 . 109.5 ?
H72 C7 H73 . 109.5 ?
C4 C8 H81 . 109.5 ?
C4 C8 H82 . 109.5 ?
H81 C8 H82 . 109.5 ?
C4 C8 H83 . 109.5 ?
H81 C8 H83 . 109.5 ?
H82 C8 H83 . 109.5 ?

loop_
_geom_bond_atom_site_label_1
_geom_bond_atom_site_label_2
_geom_bond_site_symmetry_2
_geom_bond_distance
_geom_bond_publ_flag
Cl1 C1 . 1.783(3) yes
S1 C1 . 1.819(3) yes
S1 S2 . 2.0402(11) yes
S2 S3 . 2.0567(12) yes
S3 S3 5_465 2.0461(18) yes
O1 C3 . 1.205(4) ?
C1 C2 . 1.589(4) yes
C1 C4 . 1.595(4) yes
C2 C3 . 1.518(4) ?
C2 C5 . 1.521(4) ?
C2 C6 . 1.526(4) ?
C3 C4 . 1.531(4) ?
C4 C7 . 1.517(4) ?
C4 C8 . 1.523(4) ?
C5 H51 . 0.9800 ?
C5 H52 . 0.9800 ?
C5 H53 . 0.9800 ?
C6 H61 . 0.9800 ?
C6 H62 . 0.9800 ?
C6 H63 . 0.9800 ?
C7 H71 . 0.9800 ?
C7 H72 . 0.9800 ?
C7 H73 . 0.9800 ?
C8 H81 . 0.9800 ?
C8 H82 . 0.9800 ?
C8 H83 . 0.9800 ?

loop_
_geom_torsion_atom_site_label_1
_geom_torsion_atom_site_label_2
_geom_torsion_atom_site_label_3
_geom_torsion_atom_site_label_4
_geom_torsion_site_symmetry_3
_geom_torsion_site_symmetry_4
_geom_torsion
_geom_torsion_publ_flag
C1 S1 S2 S3 . . 92.90(11) yes
S1 S2 S3 S3 . 5_465 86.24(6) yes
S2 S3 S3 S2 5_465 5_465 83.73(6) yes
S2 S1 C1 C2 . . 75.0(2) ?
S2 S1 C1 C4 . . 176.36(18) ?
S2 S1 C1 Cl1 . . -57.13(16) ?
C4 C1 C2 C3 . . -5.2(2) ?
Cl1 C1 C2 C3 . . -122.9(2) ?
S1 C1 C2 C3 . . 108.1(2) ?
C4 C1 C2 C5 . . -118.6(3) ?
Cl1 C1 C2 C5 . . 123.6(3) ?
S1 C1 C2 C5 . . -5.3(4) ?
C4 C1 C2 C6 . . 108.1(3) ?
Cl1 C1 C2 C6 . . -9.7(4) ?
S1 C1 C2 C6 . . -138.6(3) ?
C5 C2 C3 O1 . . -57.2(5) ?
C6 C2 C3 O1 . . 69.3(5) ?
C1 C2 C3 O1 . . -174.7(4) ?
C5 C2 C3 C4 . . 122.8(3) ?
C6 C2 C3 C4 . . -110.7(3) ?
C1 C2 C3 C4 . . 5.4(2) ?
O1 C3 C4 C7 . . 55.7(5) ?
C2 C3 C4 C7 . . -124.4(3) ?
O1 C3 C4 C8 . . -70.5(4) ?
C2 C3 C4 C8 . . 109.4(3) ?
O1 C3 C4 C1 . . 174.7(4) ?
C2 C3 C4 C1 . . -5.4(2) ?
C2 C1 C4 C7 . . 121.5(3) ?
Cl1 C1 C4 C7 . . -120.2(3) ?
S1 C1 C4 C7 . . 2.8(4) ?
C2 C1 C4 C8 . . -106.0(3) ?
Cl1 C1 C4 C8 . . 12.3(3) ?
S1 C1 C4 C8 . . 135.3(3) ?
C2 C1 C4 C3 . . 5.1(2) ?
Cl1 C1 C4 C3 . . 123.4(2) ?
S1 C1 C4 C3 . . -113.7(2) ?
